data_7227726
loop_
_publ_author_name
'Zhang, Jian-Yong'
'Shi, Jun-Xia'
'Chen, Liang-Yan'
'Jia, Qin-Xiang'
'Deng, Wei'
'Gao, En-Qing'

_publ_section_title
;
 N-donor auxiliary ligand-directed assembly of CoII compounds with a
 2,2&#x2032;-dinitro-biphenyl-4,4&#x2032;-dicarboxylate ligand: structures
 and magnetic properties
;
_journal_issue 13
_journal_name_full CrystEngComm
_journal_page_first 1738
_journal_paper_doi 10.1039/C7CE00046D
_journal_volume 19
_journal_year 2017
_chemical_formula_sum 'C28 H21 Co N6 O8.5'
_chemical_formula_weight 636.44
_chemical_name_systematic
; 
 ? 
;
_space_group_IT_number 61
_symmetry_cell_setting orthorhombic
_symmetry_space_group_name_Hall '-P 2ac 2ab'
_symmetry_space_group_name_H-M 'P b c a'
_atom_sites_solution_hydrogens geom
_atom_sites_solution_primary direct
_atom_sites_solution_secondary difmap
_audit_creation_method SHELXL-97
_audit_update_record
;
2016-10-07 deposited with the CCDC.
2017-02-21 downloaded from the CCDC.
;
_cell_angle_alpha 90.00
_cell_angle_beta 90.00
_cell_angle_gamma 90.00
_cell_formula_units_Z 8
_cell_length_a 17.4893(16)
_cell_length_b 12.6182(11)
_cell_length_c 24.8950(18)
_cell_measurement_reflns_used 2959
_cell_measurement_temperature 153(2)
_cell_measurement_theta_max 25.5820
_cell_measurement_theta_min 3.1490
_cell_volume 5493.9(8)
_computing_cell_refinement 'Bruker XSCANS'
_computing_data_collection 'Bruker XSCANS'
_computing_data_reduction 'Bruker SHELXTL'
_computing_molecular_graphics 'Bruker SHELXTL'
_computing_publication_material 'Bruker SHELXTL'
_computing_structure_refinement 'Bruker SHELXTL'
_computing_structure_solution 'Bruker SHELXTL'
_diffrn_ambient_temperature 153(2)
_diffrn_measured_fraction_theta_full 0.999
_diffrn_measured_fraction_theta_max 0.999
_diffrn_measurement_device_type 'multiwire proportional'
_diffrn_measurement_method 'phi and omega scans'
_diffrn_radiation_monochromator graphite
_diffrn_radiation_source 'fine-focus sealed tube'
_diffrn_radiation_type MoK\a
_diffrn_radiation_wavelength 0.71073
_diffrn_reflns_av_R_equivalents 0.0740
_diffrn_reflns_av_sigmaI/netI 0.0791
_diffrn_reflns_limit_h_max 21
_diffrn_reflns_limit_h_min -21
_diffrn_reflns_limit_k_max 13
_diffrn_reflns_limit_k_min -15
_diffrn_reflns_limit_l_max 24
_diffrn_reflns_limit_l_min -30
_diffrn_reflns_number 19697
_diffrn_reflns_theta_full 26.01
_diffrn_reflns_theta_max 26.01
_diffrn_reflns_theta_min 2.83
_exptl_absorpt_coefficient_mu 0.690
_exptl_absorpt_correction_T_max 0.9218
_exptl_absorpt_correction_T_min 0.8743
_exptl_absorpt_process_details SADABS
_exptl_crystal_colour purple
_exptl_crystal_density_diffrn 1.539
_exptl_crystal_density_method 'not measured'
_exptl_crystal_description rod-shaped
_exptl_crystal_F_000 2608
_exptl_crystal_size_max 0.20
_exptl_crystal_size_mid 0.16
_exptl_crystal_size_min 0.12
_refine_diff_density_max 0.393
_refine_diff_density_min -0.321
_refine_diff_density_rms 0.063
_refine_ls_extinction_method none
_refine_ls_goodness_of_fit_ref 1.050
_refine_ls_hydrogen_treatment constr
_refine_ls_matrix_type full
_refine_ls_number_parameters 397
_refine_ls_number_reflns 5404
_refine_ls_number_restraints 0
_refine_ls_restrained_S_all 1.050
_refine_ls_R_factor_all 0.1088
_refine_ls_R_factor_gt 0.0608
_refine_ls_shift/su_max 0.000
_refine_ls_shift/su_mean 0.000
_refine_ls_structure_factor_coef Fsqd
_refine_ls_weighting_details 'calc w=1/[\s^2^(Fo^2^)+(0.0329P)^2^+2.7418P] where P=(Fo^2^+2Fc^2^)/3'
_refine_ls_weighting_scheme calc
_refine_ls_wR_factor_gt 0.1048
_refine_ls_wR_factor_ref 0.1250
_reflns_number_gt 3397
_reflns_number_total 5404
_reflns_threshold_expression >2sigma(I)
_cod_data_source_file c7ce00046d2.cif
_cod_data_source_block a
_cod_depositor_comments
;
The following automatic conversions were performed:

'_symmetry_cell_setting' value 'Orthorhombic' changed to
'orthorhombic' according to
/usr/data/users/saulius/crontab/automatic-downloads/rss-feeds/RSC/lib/dictionaries/cif_core.dic
dictionary named 'cif_core.dic' version 2.4.2 from 2011-04-26.

Automatic conversion script
Id: cif_fix_values 4268 2015-11-12 08:31:59Z antanas 

 Adding full bibliography for 7227724--7227728.cif.
;
_cod_original_sg_symbol_H-M 'Pbca '
_cod_original_formula_sum 'C28 H21 Co N6 O8.50'
_cod_database_code 7227726

loop_
_symmetry_equiv_pos_as_xyz
'x, y, z'
'-x+1/2, -y, z+1/2'
'-x, y+1/2, -z+1/2'
'x+1/2, -y+1/2, -z'
'-x, -y, -z'
'x-1/2, y, -z-1/2'
'x, -y-1/2, z-1/2'
'-x-1/2, y-1/2, z'

loop_
_atom_site_label
_atom_site_type_symbol
_atom_site_fract_x
_atom_site_fract_y
_atom_site_fract_z
_atom_site_U_iso_or_equiv
_atom_site_adp_type
_atom_site_occupancy
_atom_site_symmetry_multiplicity
_atom_site_calc_flag
_atom_site_refinement_flags
Co1 Co 0.24096(3) 0.65949(4) 0.391686(18) 0.03418(17) Uani 1 1 d .
C1 C 0.2516(2) 0.7190(3) 0.29021(16) 0.0419(10) Uani 1 1 d .
C2 C 0.2515(2) 0.7852(3) 0.23969(14) 0.0375(9) Uani 1 1 d .
C3 C 0.2055(3) 0.8732(3) 0.23560(16) 0.0509(12) Uani 1 1 d .
H3A H 0.1718 0.8895 0.2633 0.061 Uiso 1 1 calc R
C4 C 0.2088(3) 0.9373(3) 0.19101(16) 0.0534(12) Uani 1 1 d .
H4A H 0.1762 0.9954 0.1888 0.064 Uiso 1 1 calc R
C5 C 0.2592(2) 0.9178(3) 0.14939(14) 0.0370(9) Uani 1 1 d .
C6 C 0.3029(2) 0.8263(3) 0.15385(14) 0.0348(9) Uani 1 1 d .
C7 C 0.2988(2) 0.7605(3) 0.19772(14) 0.0363(9) Uani 1 1 d .
H7A H 0.3281 0.6991 0.1989 0.044 Uiso 1 1 calc R
C8 C 0.2596(2) 0.9913(3) 0.10223(14) 0.0375(9) Uani 1 1 d .
C9 C 0.2075(2) 0.9741(3) 0.06096(15) 0.0477(11) Uani 1 1 d .
H9A H 0.1750 0.9159 0.0627 0.057 Uiso 1 1 calc R
C10 C 0.2031(2) 1.0414(3) 0.01772(15) 0.0465(11) Uani 1 1 d .
H10A H 0.1673 1.0281 -0.0091 0.056 Uiso 1 1 calc R
C11 C 0.2503(2) 1.1280(3) 0.01318(14) 0.0366(9) Uani 1 1 d .
C12 C 0.3024(2) 1.1467(3) 0.05318(15) 0.0379(10) Uani 1 1 d .
H12A H 0.3357 1.2039 0.0506 0.046 Uiso 1 1 calc R
C13 C 0.3055(2) 1.0805(3) 0.09739(14) 0.0394(10) Uani 1 1 d .
C14 C 0.2440(2) 1.2021(3) -0.03402(15) 0.0395(10) Uani 1 1 d .
C15 C 0.1455(2) 0.4732(3) 0.35101(15) 0.0403(10) Uani 1 1 d .
H15A H 0.1827 0.4529 0.3264 0.048 Uiso 1 1 calc R
C16 C 0.0408(2) 0.4748(4) 0.39711(17) 0.0531(12) Uani 1 1 d .
H16A H -0.0071 0.4577 0.4108 0.064 Uiso 1 1 calc R
C17 C 0.0847(2) 0.5577(4) 0.41144(16) 0.0475(11) Uani 1 1 d .
H17A H 0.0718 0.6079 0.4372 0.057 Uiso 1 1 calc R
C18 C 0.0582(3) 0.3207(3) 0.33413(17) 0.0532(12) Uani 1 1 d .
H18A H 0.0193 0.2876 0.3563 0.064 Uiso 1 1 calc R
H18B H 0.1024 0.2744 0.3340 0.064 Uiso 1 1 calc R
C19 C 0.0281(2) 0.3293(3) 0.27768(16) 0.0390(10) Uani 1 1 d .
C20 C 0.0058(2) 0.2389(3) 0.25215(18) 0.0560(12) Uani 1 1 d .
H20A H 0.0096 0.1744 0.2701 0.067 Uiso 1 1 calc R
C21 C -0.0222(3) 0.2405(3) 0.20053(17) 0.0543(12) Uani 1 1 d .
H21A H -0.0366 0.1774 0.1841 0.065 Uiso 1 1 calc R
C22 C -0.0288(2) 0.3341(3) 0.17324(15) 0.0365(9) Uani 1 1 d .
C23 C -0.0075(2) 0.4247(4) 0.19833(17) 0.0570(13) Uani 1 1 d .
H23A H -0.0115 0.4890 0.1803 0.068 Uiso 1 1 calc R
C24 C 0.0204(3) 0.4230(3) 0.25057(18) 0.0596(13) Uani 1 1 d .
H24A H 0.0340 0.4862 0.2673 0.072 Uiso 1 1 calc R
C25 C -0.0579(2) 0.3321(3) 0.11590(15) 0.0430(10) Uani 1 1 d .
H25A H -0.0163 0.3119 0.0923 0.052 Uiso 1 1 calc R
H25B H -0.0974 0.2785 0.1129 0.052 Uiso 1 1 calc R
C26 C -0.1562(2) 0.4736(3) 0.11199(15) 0.0397(10) Uani 1 1 d .
H26A H -0.1913 0.4385 0.1337 0.048 Uiso 1 1 calc R
C27 C -0.1027(3) 0.5904(4) 0.06327(19) 0.0633(14) Uani 1 1 d .
H27A H -0.0933 0.6527 0.0445 0.076 Uiso 1 1 calc R
C28 C -0.0543(3) 0.5074(4) 0.06684(19) 0.0642(14) Uani 1 1 d .
H28A H -0.0063 0.5020 0.0510 0.077 Uiso 1 1 calc R
O1 O 0.22609(16) 0.7635(2) 0.33220(10) 0.0491(7) Uani 1 1 d .
O2 O 0.27837(19) 0.6292(3) 0.28962(11) 0.0645(9) Uani 1 1 d .
O3 O 0.18838(17) 1.1956(2) -0.06436(11) 0.0540(8) Uani 1 1 d .
O4 O 0.29706(15) 1.2695(2) -0.04059(10) 0.0435(7) Uani 1 1 d .
O5 O 0.37952(17) 0.7053(3) 0.10998(12) 0.0628(9) Uani 1 1 d .
O6 O 0.37797(18) 0.8645(3) 0.07980(13) 0.0791(11) Uani 1 1 d .
O7 O 0.3582(2) 1.0673(3) 0.18203(14) 0.0943(13) Uani 1 1 d .
O8 O 0.4072(3) 1.1742(5) 0.12942(18) 0.158(3) Uani 1 1 d .
O9 O 0.4706(8) 0.6823(10) -0.0027(5) 0.222(7) Uani 0.50 1 d P
N1 N 0.15105(18) 0.5572(2) 0.38244(12) 0.0379(8) Uani 1 1 d .
N2 N 0.07993(19) 0.4211(3) 0.35875(13) 0.0424(8) Uani 1 1 d .
N3 N -0.08887(17) 0.4335(3) 0.09795(12) 0.0391(8) Uani 1 1 d .
N4 N -0.16766(17) 0.5683(3) 0.09164(12) 0.0377(8) Uani 1 1 d .
N5 N 0.35667(19) 0.7959(3) 0.11127(14) 0.0476(9) Uani 1 1 d .
N6 N 0.3609(2) 1.1080(3) 0.13913(16) 0.0599(11) Uani 1 1 d .

loop_
_atom_site_aniso_label
_atom_site_aniso_U_11
_atom_site_aniso_U_22
_atom_site_aniso_U_33
_atom_site_aniso_U_23
_atom_site_aniso_U_13
_atom_site_aniso_U_12
Co1 0.0505(3) 0.0285(3) 0.0236(3) -0.0010(2) -0.0015(2) -0.0010(2)
C1 0.054(3) 0.037(3) 0.034(2) 0.009(2) -0.007(2) -0.007(2)
C2 0.059(3) 0.028(2) 0.0252(19) 0.0033(17) -0.001(2) -0.0018(19)
C3 0.076(3) 0.042(3) 0.035(2) 0.007(2) 0.013(2) 0.007(2)
C4 0.081(3) 0.041(3) 0.038(2) 0.010(2) 0.006(2) 0.018(2)
C5 0.049(2) 0.037(2) 0.0250(19) 0.0061(18) -0.0008(19) -0.0072(19)
C6 0.041(2) 0.039(3) 0.0243(19) -0.0017(18) 0.0016(18) 0.0007(19)
C7 0.049(2) 0.029(2) 0.031(2) 0.0025(18) -0.0061(19) 0.0025(18)
C8 0.049(2) 0.035(2) 0.029(2) 0.0070(18) 0.003(2) 0.0011(19)
C9 0.072(3) 0.038(3) 0.034(2) 0.0045(19) -0.009(2) -0.012(2)
C10 0.060(3) 0.048(3) 0.031(2) 0.003(2) -0.014(2) -0.012(2)
C11 0.052(2) 0.034(2) 0.0241(19) 0.0016(16) -0.0010(19) 0.0029(19)
C12 0.047(2) 0.032(2) 0.035(2) 0.0050(18) 0.000(2) -0.0025(19)
C13 0.045(2) 0.044(3) 0.029(2) 0.0032(19) -0.0049(19) -0.0010(19)
C14 0.057(3) 0.037(3) 0.025(2) -0.0023(18) 0.002(2) 0.006(2)
C15 0.041(2) 0.045(3) 0.034(2) -0.001(2) -0.001(2) -0.003(2)
C16 0.048(3) 0.061(3) 0.050(3) 0.010(3) 0.001(2) -0.006(2)
C17 0.057(3) 0.049(3) 0.036(2) 0.002(2) 0.002(2) 0.006(2)
C18 0.067(3) 0.039(3) 0.054(3) 0.010(2) -0.019(2) -0.016(2)
C19 0.037(2) 0.038(3) 0.043(2) 0.001(2) -0.0068(19) -0.0082(19)
C20 0.082(3) 0.034(3) 0.052(3) 0.011(2) -0.011(3) -0.013(2)
C21 0.083(3) 0.031(3) 0.049(3) -0.005(2) -0.014(3) -0.006(2)
C22 0.032(2) 0.035(2) 0.042(2) -0.007(2) -0.0036(19) -0.0015(18)
C23 0.079(3) 0.037(3) 0.055(3) 0.008(2) -0.026(3) -0.007(2)
C24 0.088(4) 0.031(3) 0.060(3) -0.002(2) -0.033(3) -0.009(2)
C25 0.042(2) 0.039(3) 0.048(3) -0.008(2) -0.009(2) 0.0044(19)
C26 0.040(2) 0.041(3) 0.038(2) 0.002(2) 0.005(2) 0.0003(19)
C27 0.065(3) 0.058(3) 0.066(3) 0.025(3) 0.021(3) 0.003(3)
C28 0.051(3) 0.073(4) 0.068(3) 0.018(3) 0.027(3) 0.008(3)
O1 0.080(2) 0.0439(18) 0.0237(14) 0.0027(13) 0.0038(14) -0.0035(15)
O2 0.104(3) 0.046(2) 0.0432(18) 0.0168(15) 0.0041(17) 0.0149(18)
O3 0.076(2) 0.050(2) 0.0355(16) 0.0079(14) -0.0195(16) -0.0045(16)
O4 0.0615(18) 0.0376(18) 0.0315(15) 0.0084(13) 0.0038(14) -0.0030(14)
O5 0.074(2) 0.057(2) 0.058(2) -0.0114(18) 0.0098(17) 0.0104(18)
O6 0.081(2) 0.094(3) 0.062(2) 0.038(2) 0.0310(19) 0.025(2)
O7 0.130(3) 0.093(3) 0.059(2) 0.027(2) -0.049(2) -0.035(2)
O8 0.150(4) 0.218(6) 0.108(3) 0.078(4) -0.076(3) -0.137(4)
O9 0.282(15) 0.218(13) 0.168(11) -0.084(10) -0.105(10) 0.129(11)
N1 0.049(2) 0.035(2) 0.0300(18) -0.0004(15) -0.0057(16) -0.0029(15)
N2 0.047(2) 0.045(2) 0.0354(19) 0.0035(17) -0.0084(17) -0.0094(17)
N3 0.0393(19) 0.044(2) 0.0342(19) -0.0035(16) 0.0000(16) 0.0005(16)
N4 0.0436(19) 0.042(2) 0.0274(17) 0.0042(15) 0.0009(16) -0.0034(16)
N5 0.047(2) 0.061(3) 0.035(2) 0.006(2) -0.0019(18) 0.0037(19)
N6 0.057(3) 0.068(3) 0.055(3) 0.017(2) -0.023(2) -0.012(2)

loop_
_atom_type_symbol
_atom_type_description
_atom_type_scat_dispersion_real
_atom_type_scat_dispersion_imag
_atom_type_scat_source
C C 0.0033 0.0016 'International Tables Vol C Tables 4.2.6.8 and 6.1.1.4'
H H 0.0000 0.0000 'International Tables Vol C Tables 4.2.6.8 and 6.1.1.4'
N N 0.0061 0.0033 'International Tables Vol C Tables 4.2.6.8 and 6.1.1.4'
O O 0.0106 0.0060 'International Tables Vol C Tables 4.2.6.8 and 6.1.1.4'
Co Co 0.3494 0.9721 'International Tables Vol C Tables 4.2.6.8 and 6.1.1.4'

loop_
_geom_angle_atom_site_label_1
_geom_angle_atom_site_label_2
_geom_angle_atom_site_label_3
_geom_angle
_geom_angle_site_symmetry_1
_geom_angle_site_symmetry_3
O1 Co1 N4 129.22(12) . 6_656
O1 Co1 O4 106.55(11) . 2_575
N4 Co1 O4 110.03(11) 6_656 2_575
O1 Co1 N1 103.35(12) . .
N4 Co1 N1 105.82(13) 6_656 .
O4 Co1 N1 96.93(12) 2_575 .
O2 C1 O1 123.6(4) . .
O2 C1 C2 120.1(4) . .
O1 C1 C2 116.2(4) . .
C7 C2 C3 118.8(4) . .
C7 C2 C1 120.6(4) . .
C3 C2 C1 120.6(4) . .
C4 C3 C2 120.7(4) . .
C3 C4 C5 121.8(4) . .
C4 C5 C6 116.0(3) . .
C4 C5 C8 118.8(4) . .
C6 C5 C8 125.1(3) . .
C7 C6 C5 122.5(3) . .
C7 C6 N5 116.7(3) . .
C5 C6 N5 120.8(3) . .
C2 C7 C6 120.1(4) . .
C13 C8 C9 116.2(3) . .
C13 C8 C5 125.0(3) . .
C9 C8 C5 118.7(3) . .
C10 C9 C8 121.3(4) . .
C9 C10 C11 121.5(4) . .
C12 C11 C10 118.5(4) . .
C12 C11 C14 120.6(4) . .
C10 C11 C14 120.9(4) . .
C11 C12 C13 120.0(4) . .
C12 C13 C8 122.4(3) . .
C12 C13 N6 116.6(4) . .
C8 C13 N6 120.9(4) . .
O3 C14 O4 122.8(4) . .
O3 C14 C11 119.6(4) . .
O4 C14 C11 117.6(4) . .
N1 C15 N2 111.9(4) . .
C17 C16 N2 106.7(4) . .
C16 C17 N1 109.9(4) . .
N2 C18 C19 115.0(3) . .
C20 C19 C24 117.7(4) . .
C20 C19 C18 118.4(4) . .
C24 C19 C18 123.8(4) . .
C19 C20 C21 121.7(4) . .
C22 C21 C20 120.5(4) . .
C23 C22 C21 118.4(4) . .
C23 C22 C25 122.8(4) . .
C21 C22 C25 118.8(4) . .
C22 C23 C24 121.1(4) . .
C19 C24 C23 120.6(4) . .
N3 C25 C22 113.5(3) . .
N4 C26 N3 112.3(4) . .
C28 C27 N4 109.2(4) . .
C27 C28 N3 107.0(4) . .
C1 O1 Co1 106.0(2) . .
C14 O4 Co1 99.4(2) . 2_574
C15 N1 C17 104.7(3) . .
C15 N1 Co1 129.0(3) . .
C17 N1 Co1 126.1(3) . .
C15 N2 C16 106.7(4) . .
C15 N2 C18 126.3(4) . .
C16 N2 C18 126.8(4) . .
C26 N3 C28 106.5(4) . .
C26 N3 C25 125.6(3) . .
C28 N3 C25 127.8(4) . .
C26 N4 C27 105.0(3) . .
C26 N4 Co1 124.2(3) . 6_556
C27 N4 Co1 130.6(3) . 6_556
O5 N5 O6 123.3(4) . .
O5 N5 C6 118.5(4) . .
O6 N5 C6 118.2(4) . .
O7 N6 O8 121.0(4) . .
O7 N6 C13 120.7(4) . .
O8 N6 C13 118.3(4) . .

loop_
_geom_bond_atom_site_label_1
_geom_bond_atom_site_label_2
_geom_bond_distance
_geom_bond_site_symmetry_2
Co1 O1 1.996(3) .
Co1 N4 2.013(3) 6_656
Co1 O4 2.022(2) 2_575
Co1 N1 2.047(3) .
C1 O2 1.225(5) .
C1 O1 1.268(5) .
C1 C2 1.510(5) .
C2 C7 1.368(5) .
C2 C3 1.375(5) .
C3 C4 1.375(5) .
C4 C5 1.382(5) .
C5 C6 1.389(5) .
C5 C8 1.496(5) .
C6 C7 1.374(5) .
C6 N5 1.468(5) .
C8 C13 1.388(5) .
C8 C9 1.390(5) .
C9 C10 1.373(5) .
C10 C11 1.374(5) .
C11 C12 1.370(5) .
C11 C14 1.506(5) .
C12 C13 1.383(5) .
C13 N6 1.462(5) .
C14 O3 1.234(4) .
C14 O4 1.270(4) .
C15 N1 1.320(5) .
C15 N2 1.335(4) .
C16 C17 1.346(6) .
C16 N2 1.356(5) .
C17 N1 1.367(5) .
C18 N2 1.457(5) .
C18 C19 1.504(5) .
C19 C20 1.363(5) .
C19 C24 1.368(5) .
C20 C21 1.375(5) .
C21 C22 1.368(5) .
C22 C23 1.355(5) .
C22 C25 1.515(5) .
C23 C24 1.389(5) .
C25 N3 1.459(5) .
C26 N4 1.313(5) .
C26 N3 1.329(4) .
C27 C28 1.349(6) .
C27 N4 1.367(5) .
C28 N3 1.355(5) .
O4 Co1 2.022(2) 2_574
O5 N5 1.211(4) .
O6 N5 1.225(4) .
O7 N6 1.186(4) .
O8 N6 1.188(5) .
N4 Co1 2.013(3) 6_556
